data_7013087
loop_
_publ_author_name
'Hartinger, Christian G.'
'Nazarov, Alexey A.'
'Chevchenko, Vladimir'
'Arion, Vladimir B.'
'Galanski, Markus'
'Keppler, Bernhard K.'

_publ_section_title
;
 Synthesis, crystal structures, and electrospray ionisation mass
 spectrometry investigations of ether- and thioether-substituted
 ferrocenes
;
_journal_issue 15
_journal_name_full 'Dalton Transactions'
_journal_page_first 3098
_journal_paper_doi 10.1039/b304115h
_journal_year 2003
_chemical_formula_sum 'C22 H30 Fe O4'
_chemical_formula_weight 414.31
_chemical_name_common 1,1&#x00EF;-bis(4,6-dimethyl-1,3-dioxane-2-yl)-ferrocene
_chemical_name_systematic
;
1,1&#x00EF;-bis(4,6-dimethyl-1,3-dioxane-2-yl)-ferrocene
;
_space_group_IT_number 19
_symmetry_cell_setting orthorhombic
_symmetry_space_group_name_Hall 'P 2ac 2ab'
_symmetry_space_group_name_H-M 'P 21 21 21'
_atom_sites_solution_hydrogens geom
_atom_sites_solution_primary direct
_atom_sites_solution_secondary difmap
_audit_creation_method SHELXL-97
_cell_angle_alpha 90.00
_cell_angle_beta 90.00
_cell_angle_gamma 90.00
_cell_formula_units_Z 4
_cell_length_a 10.2611(2)
_cell_length_b 10.3294(2)
_cell_length_c 19.0505(4)
_cell_measurement_temperature 110(2)
_cell_volume 2019.18(7)
_computing_structure_refinement 'SHELXL-97 (Sheldrick, 1997)'
_computing_structure_solution 'SHELXS-97 (Sheldrick, 1990)'
_diffrn_ambient_temperature 298(2)
_diffrn_measured_fraction_theta_full 0.999
_diffrn_measured_fraction_theta_max 0.999
_diffrn_radiation_monochromator graphite
_diffrn_radiation_source 'fine-focus sealed tube'
_diffrn_radiation_type MoK\a
_diffrn_radiation_wavelength 0.71070
_diffrn_reflns_av_R_equivalents 0.0342
_diffrn_reflns_av_sigmaI/netI 0.0354
_diffrn_reflns_limit_h_max 13
_diffrn_reflns_limit_h_min -13
_diffrn_reflns_limit_k_max 13
_diffrn_reflns_limit_k_min -13
_diffrn_reflns_limit_l_max 24
_diffrn_reflns_limit_l_min -20
_diffrn_reflns_number 14367
_diffrn_reflns_theta_full 27.47
_diffrn_reflns_theta_max 27.47
_diffrn_reflns_theta_min 2.14
_exptl_absorpt_coefficient_mu 0.771
_exptl_absorpt_correction_type none
_exptl_crystal_colour light-orange
_exptl_crystal_density_diffrn 1.363
_exptl_crystal_density_method 'not measured'
_exptl_crystal_description block
_exptl_crystal_F_000 880
_exptl_crystal_size_max 0.13
_exptl_crystal_size_mid 0.11
_exptl_crystal_size_min 0.07
_refine_diff_density_max 0.171
_refine_diff_density_min -0.239
_refine_diff_density_rms 0.042
_refine_ls_abs_structure_details 'Flack H D (1983), Acta Cryst. A39, 876-881'
_refine_ls_abs_structure_Flack 0.013(9)
_refine_ls_extinction_method none
_refine_ls_goodness_of_fit_ref 1.064
_refine_ls_hydrogen_treatment mixed
_refine_ls_matrix_type full
_refine_ls_number_parameters 364
_refine_ls_number_reflns 4608
_refine_ls_number_restraints 0
_refine_ls_restrained_S_all 1.064
_refine_ls_R_factor_all 0.0287
_refine_ls_R_factor_gt 0.0248
_refine_ls_shift/su_max 0.001
_refine_ls_shift/su_mean 0.000
_refine_ls_structure_factor_coef Fsqd
_refine_ls_weighting_details 'w=1/[\s^2^(Fo^2^)+(0.0176P)^2^+0.3444P] where P=(Fo^2^+2Fc^2^)/3'
_refine_ls_weighting_scheme calc
_refine_ls_wR_factor_gt 0.0502
_refine_ls_wR_factor_ref 0.0512
_reflns_number_gt 4320
_reflns_number_total 4608
_reflns_threshold_expression >2sigma(I)
_cod_data_source_file b304115h.txt
_cod_data_source_block CH5
_cod_depositor_comments
;
The following automatic conversions were performed:

'_refine_ls_weighting_scheme' value 'calc
w=1/[\s^2^(Fo^2^)+(0.0176P)^2^+0.3444P] where P=(Fo^2^+2Fc^2^)/3' was
changed to 'calc'. New tag '_refine_ls_weighting_details' was
created. The value of the new tag was set to
'w=1/[\s^2^(Fo^2^)+(0.0176P)^2^+0.3444P] where P=(Fo^2^+2Fc^2^)/3'.

Automatic conversion script
Id: cif_fix_values 3143 2015-03-26 13:38:13Z robertas 
;
_cod_original_sg_symbol_H-M P2(1)2(1)2(1)
_cod_database_code 7013087

loop_
_symmetry_equiv_pos_as_xyz
'x, y, z'
'-x+1/2, -y, z+1/2'
'x+1/2, -y+1/2, -z'
'-x, y+1/2, -z+1/2'

loop_
_atom_site_label
_atom_site_type_symbol
_atom_site_fract_x
_atom_site_fract_y
_atom_site_fract_z
_atom_site_U_iso_or_equiv
_atom_site_adp_type
_atom_site_occupancy
_atom_site_calc_flag
_atom_site_refinement_flags
_atom_site_disorder_assembly
_atom_site_disorder_group
Fe Fe 0.38245(2) 0.64071(2) 0.888891(11) 0.01532(6) Uani 1 d . . .
O1 O 0.29180(10) 0.77925(11) 0.71325(5) 0.0185(2) Uani 1 d . . .
O2 O 0.46095(9) 0.65242(11) 0.66732(5) 0.0177(2) Uani 1 d . . .
O3 O 0.19652(10) 0.26844(10) 0.89476(6) 0.0180(2) Uani 1 d . . .
O4 O 0.19519(10) 0.39125(10) 0.79191(6) 0.0177(2) Uani 1 d . . .
C1 C 0.44500(14) 0.68323(15) 0.78989(8) 0.0168(3) Uani 1 d . . .
C2 C 0.52507(16) 0.58596(17) 0.82068(8) 0.0188(3) Uani 1 d . . .
C3 C 0.58095(14) 0.63857(17) 0.88256(9) 0.0207(3) Uani 1 d . . .
C4 C 0.53571(15) 0.76803(15) 0.88993(10) 0.0203(3) Uani 1 d . . .
C5 C 0.45181(15) 0.79593(16) 0.83264(9) 0.0187(3) Uani 1 d . . .
C6 C 0.36935(15) 0.66827(14) 0.72292(8) 0.0167(3) Uani 1 d . . .
C7 C 0.21651(15) 0.77061(17) 0.64945(8) 0.0200(3) Uani 1 d . . .
C8 C 0.30838(16) 0.75078(17) 0.58793(9) 0.0203(4) Uani 1 d . . .
C9 C 0.39517(14) 0.63450(16) 0.60105(8) 0.0187(3) Uani 1 d . . .
C10 C 0.25939(14) 0.48686(15) 0.89896(8) 0.0164(3) Uani 1 d . . .
C11 C 0.18652(14) 0.60154(15) 0.88575(10) 0.0203(3) Uani 1 d . . .
C12 C 0.21400(17) 0.69087(17) 0.94053(9) 0.0249(4) Uani 1 d . . .
C13 C 0.30325(17) 0.63245(19) 0.98720(8) 0.0263(4) Uani 1 d . . .
C14 C 0.33143(16) 0.50637(17) 0.96181(8) 0.0202(3) Uani 1 d . . .
C15 C 0.26031(13) 0.36670(16) 0.85574(8) 0.0161(3) Uani 1 d . . .
C16 C 0.19975(15) 0.14682(17) 0.85743(9) 0.0204(3) Uani 1 d . . .
C17 C 0.13719(16) 0.16434(16) 0.78575(9) 0.0209(3) Uani 1 d . . .
C18 C 0.19717(16) 0.27880(16) 0.74715(8) 0.0209(3) Uani 1 d . . .
C19 C 0.13474(17) 0.89125(18) 0.64482(10) 0.0259(4) Uani 1 d . . .
C20 C 0.49719(16) 0.61510(19) 0.54488(9) 0.0239(4) Uani 1 d . . .
C21 C 0.1317(2) 0.04862(17) 0.90252(10) 0.0303(4) Uani 1 d . . .
C22 C 0.1230(2) 0.31468(19) 0.68163(9) 0.0297(4) Uani 1 d . . .
H2 H 0.5396(16) 0.5013(18) 0.8030(10) 0.024(5) Uiso 1 d . . .
H3 H 0.6385(17) 0.5922(17) 0.9134(9) 0.024(5) Uiso 1 d . . .
H4 H 0.5518(16) 0.8219(17) 0.9245(9) 0.020(5) Uiso 1 d . . .
H5 H 0.4064(15) 0.8735(16) 0.8246(8) 0.014(4) Uiso 1 d . . .
H6 H 0.3111(15) 0.5914(16) 0.7237(8) 0.013(4) Uiso 1 d . . .
H7 H 0.1599(13) 0.6915(14) 0.6529(7) 0.005(4) Uiso 1 d . . .
H8A H 0.3608(14) 0.8271(15) 0.5831(8) 0.011(4) Uiso 1 d . . .
H8B H 0.2608(18) 0.7375(19) 0.5428(11) 0.033(5) Uiso 1 d . . .
H9 H 0.3409(16) 0.5557(16) 0.6040(10) 0.020(4) Uiso 1 d . . .
H11 H 0.1351(17) 0.6141(16) 0.8481(9) 0.020(4) Uiso 1 d . . .
H12 H 0.1804(16) 0.7780(19) 0.9437(9) 0.026(5) Uiso 1 d . . .
H13 H 0.3382(17) 0.6730(18) 1.0295(10) 0.032(5) Uiso 1 d . . .
H14 H 0.3836(18) 0.4501(17) 0.9807(9) 0.021(5) Uiso 1 d . . .
H15 H 0.3523(15) 0.3376(15) 0.8449(8) 0.017(4) Uiso 1 d . . .
H16 H 0.2915(16) 0.1190(17) 0.8514(9) 0.021(4) Uiso 1 d . . .
H17A H 0.0480(16) 0.1791(15) 0.7907(8) 0.014(4) Uiso 1 d . . .
H17B H 0.1481(17) 0.0898(18) 0.7599(9) 0.024(5) Uiso 1 d . . .
H18 H 0.2917(17) 0.2569(16) 0.7350(9) 0.020(4) Uiso 1 d . . .
H19A H 0.187(2) 0.969(2) 0.6424(11) 0.041(6) Uiso 1 d . . .
H19B H 0.0777(19) 0.896(2) 0.6849(11) 0.037(6) Uiso 1 d . . .
H19C H 0.082(2) 0.894(2) 0.6022(12) 0.051(6) Uiso 1 d . . .
H20A H 0.5548(17) 0.6939(18) 0.5437(9) 0.025(5) Uiso 1 d . . .
H20B H 0.5522(18) 0.5395(19) 0.5551(10) 0.029(5) Uiso 1 d . . .
H20C H 0.4609(18) 0.6012(19) 0.4990(10) 0.031(5) Uiso 1 d . . .
H21A H 0.1372(19) -0.0398(19) 0.8806(10) 0.038(5) Uiso 1 d . . .
H21B H 0.043(2) 0.074(2) 0.9079(10) 0.036(6) Uiso 1 d . . .
H21C H 0.1768(19) 0.0356(19) 0.9485(12) 0.040(6) Uiso 1 d . . .
H22A H 0.166(2) 0.390(2) 0.6554(11) 0.042(6) Uiso 1 d . . .
H22B H 0.0363(19) 0.3359(19) 0.6920(10) 0.030(5) Uiso 1 d . . .
H22C H 0.118(2) 0.246(2) 0.6503(11) 0.040(6) Uiso 1 d . . .

loop_
_atom_site_aniso_label
_atom_site_aniso_U_11
_atom_site_aniso_U_22
_atom_site_aniso_U_33
_atom_site_aniso_U_23
_atom_site_aniso_U_13
_atom_site_aniso_U_12
Fe 0.01950(9) 0.01555(10) 0.01090(10) 0.00031(9) 0.00154(9) -0.00116(9)
O1 0.0173(5) 0.0250(6) 0.0130(5) -0.0014(5) -0.0016(4) -0.0011(5)
O2 0.0175(5) 0.0246(6) 0.0110(5) -0.0013(5) 0.0019(4) -0.0027(5)
O3 0.0217(5) 0.0156(5) 0.0166(5) 0.0009(5) 0.0008(5) -0.0016(4)
O4 0.0211(5) 0.0187(6) 0.0134(5) 0.0004(4) 0.0004(4) -0.0003(4)
C1 0.0180(7) 0.0203(8) 0.0122(8) 0.0011(6) 0.0039(6) -0.0034(6)
C2 0.0193(7) 0.0223(8) 0.0149(8) 0.0003(7) 0.0027(6) -0.0010(7)
C3 0.0189(7) 0.0268(8) 0.0164(8) 0.0034(9) 0.0002(6) -0.0004(7)
C4 0.0238(7) 0.0209(7) 0.0162(8) -0.0002(8) -0.0017(7) -0.0062(6)
C5 0.0216(8) 0.0188(8) 0.0157(8) 0.0027(7) 0.0001(6) -0.0046(7)
C6 0.0174(7) 0.0205(8) 0.0122(7) -0.0003(6) 0.0027(6) -0.0043(7)
C7 0.0170(7) 0.0274(9) 0.0157(8) -0.0027(7) -0.0035(6) -0.0036(7)
C8 0.0202(8) 0.0266(9) 0.0142(8) -0.0012(7) -0.0022(6) -0.0049(7)
C9 0.0193(6) 0.0252(8) 0.0117(7) -0.0032(7) -0.0017(6) -0.0057(8)
C10 0.0182(7) 0.0165(7) 0.0144(8) 0.0009(7) 0.0049(6) -0.0011(6)
C11 0.0178(7) 0.0234(8) 0.0198(8) 0.0025(7) 0.0041(7) 0.0009(6)
C12 0.0311(9) 0.0185(9) 0.0251(9) -0.0021(7) 0.0141(8) 0.0022(7)
C13 0.0373(9) 0.0285(9) 0.0131(8) -0.0029(8) 0.0083(7) -0.0069(9)
C14 0.0271(8) 0.0203(8) 0.0132(8) 0.0046(7) 0.0022(7) -0.0023(7)
C15 0.0153(6) 0.0169(8) 0.0160(8) 0.0011(7) 0.0008(6) -0.0009(7)
C16 0.0224(7) 0.0142(8) 0.0245(8) -0.0028(7) -0.0013(7) 0.0003(7)
C17 0.0215(8) 0.0202(9) 0.0211(8) -0.0045(7) 0.0004(7) -0.0004(7)
C18 0.0220(8) 0.0251(8) 0.0155(8) -0.0047(7) 0.0022(7) -0.0025(7)
C19 0.0227(8) 0.0338(10) 0.0212(9) -0.0045(7) -0.0037(8) 0.0033(8)
C20 0.0225(8) 0.0350(11) 0.0141(8) -0.0040(7) 0.0012(7) -0.0044(8)
C21 0.0391(11) 0.0214(9) 0.0303(11) 0.0057(8) -0.0044(9) -0.0082(8)
C22 0.0402(11) 0.0329(10) 0.0159(8) -0.0016(8) -0.0038(9) -0.0079(10)

loop_
_atom_type_symbol
_atom_type_description
_atom_type_scat_dispersion_real
_atom_type_scat_dispersion_imag
_atom_type_scat_source
C C 0.0033 0.0016 'International Tables Vol C Tables 4.2.6.8 and 6.1.1.4'
H H 0.0000 0.0000 'International Tables Vol C Tables 4.2.6.8 and 6.1.1.4'
Fe Fe 0.3463 0.8444 'International Tables Vol C Tables 4.2.6.8 and 6.1.1.4'
O O 0.0106 0.0060 'International Tables Vol C Tables 4.2.6.8 and 6.1.1.4'

loop_
_geom_angle_atom_site_label_1
_geom_angle_atom_site_label_2
_geom_angle_atom_site_label_3
_geom_angle
_geom_angle_site_symmetry_1
_geom_angle_site_symmetry_3
_geom_angle_publ_flag
C14 Fe C2 115.56(7) . . ?
C14 Fe C10 40.88(6) . . ?
C2 Fe C10 106.77(7) . . ?
C14 Fe C1 149.32(7) . . ?
C2 Fe C1 40.89(6) . . ?
C10 Fe C1 116.72(6) . . ?
C14 Fe C3 106.87(7) . . ?
C2 Fe C3 40.73(6) . . ?
C10 Fe C3 127.98(7) . . ?
C1 Fe C3 68.51(6) . . ?
C14 Fe C13 40.75(7) . . ?
C2 Fe C13 149.17(7) . . ?
C10 Fe C13 68.59(7) . . ?
C1 Fe C13 168.95(7) . . ?
C3 Fe C13 116.79(7) . . ?
C14 Fe C4 128.98(7) . . ?
C2 Fe C4 68.48(7) . . ?
C10 Fe C4 166.95(6) . . ?
C1 Fe C4 68.25(7) . . ?
C3 Fe C4 40.70(7) . . ?
C13 Fe C4 108.84(7) . . ?
C14 Fe C11 68.46(7) . . ?
C2 Fe C11 129.09(7) . . ?
C10 Fe C11 40.72(6) . . ?
C1 Fe C11 108.89(7) . . ?
C3 Fe C11 166.98(7) . . ?
C13 Fe C11 68.21(7) . . ?
C4 Fe C11 151.46(6) . . ?
C14 Fe C12 68.18(7) . . ?
C2 Fe C12 168.37(7) . . ?
C10 Fe C12 68.32(7) . . ?
C1 Fe C12 130.76(7) . . ?
C3 Fe C12 150.52(7) . . ?
C13 Fe C12 40.30(7) . . ?
C4 Fe C12 118.61(7) . . ?
C11 Fe C12 40.50(7) . . ?
C14 Fe C5 168.01(7) . . ?
C2 Fe C5 68.61(7) . . ?
C10 Fe C5 150.63(6) . . ?
C1 Fe C5 40.64(6) . . ?
C3 Fe C5 68.41(7) . . ?
C13 Fe C5 130.40(7) . . ?
C4 Fe C5 40.46(6) . . ?
C11 Fe C5 118.55(7) . . ?
C12 Fe C5 110.13(7) . . ?
C6 O1 C7 111.26(12) . . ?
C6 O2 C9 110.86(10) . . ?
C15 O3 C16 110.73(11) . . ?
C15 O4 C18 111.01(12) . . ?
C5 C1 C2 108.25(14) . . ?
C5 C1 C6 126.60(14) . . ?
C2 C1 C6 125.14(14) . . ?
C5 C1 Fe 70.27(9) . . ?
C2 C1 Fe 69.45(9) . . ?
C6 C1 Fe 126.93(10) . . ?
C3 C2 C1 107.76(15) . . ?
C3 C2 Fe 69.76(9) . . ?
C1 C2 Fe 69.66(9) . . ?
C3 C2 H2 125.8(11) . . ?
C1 C2 H2 126.5(11) . . ?
Fe C2 H2 126.6(11) . . ?
C2 C3 C4 108.07(15) . . ?
C2 C3 Fe 69.51(9) . . ?
C4 C3 Fe 70.01(9) . . ?
C2 C3 H3 124.4(11) . . ?
C4 C3 H3 127.5(11) . . ?
Fe C3 H3 125.6(10) . . ?
C5 C4 C3 108.23(15) . . ?
C5 C4 Fe 69.98(9) . . ?
C3 C4 Fe 69.29(9) . . ?
C5 C4 H4 124.2(11) . . ?
C3 C4 H4 127.4(11) . . ?
Fe C4 H4 123.9(11) . . ?
C4 C5 C1 107.69(14) . . ?
C4 C5 Fe 69.57(9) . . ?
C1 C5 Fe 69.09(9) . . ?
C4 C5 H5 126.8(10) . . ?
C1 C5 H5 125.5(10) . . ?
Fe C5 H5 125.4(9) . . ?
O1 C6 O2 111.66(12) . . ?
O1 C6 C1 108.64(12) . . ?
O2 C6 C1 107.59(12) . . ?
O1 C6 H6 108.2(9) . . ?
O2 C6 H6 108.4(9) . . ?
C1 C6 H6 112.4(9) . . ?
O1 C7 C19 107.26(13) . . ?
O1 C7 C8 109.03(12) . . ?
C19 C7 C8 114.38(14) . . ?
O1 C7 H7 107.7(8) . . ?
C19 C7 H7 110.8(8) . . ?
C8 C7 H7 107.5(8) . . ?
C9 C8 C7 110.14(14) . . ?
C9 C8 H8A 109.7(9) . . ?
C7 C8 H8A 108.1(9) . . ?
C9 C8 H8B 108.7(11) . . ?
C7 C8 H8B 112.3(11) . . ?
H8A C8 H8B 107.8(14) . . ?
O2 C9 C20 108.21(12) . . ?
O2 C9 C8 108.50(13) . . ?
C20 C9 C8 113.29(14) . . ?
O2 C9 H9 108.6(11) . . ?
C20 C9 H9 108.8(10) . . ?
C8 C9 H9 109.3(9) . . ?
C14 C10 C11 107.70(15) . . ?
C14 C10 C15 125.48(14) . . ?
C11 C10 C15 126.81(14) . . ?
C14 C10 Fe 69.31(9) . . ?
C11 C10 Fe 70.12(9) . . ?
C15 C10 Fe 126.42(10) . . ?
C12 C11 C10 107.84(15) . . ?
C12 C11 Fe 69.89(10) . . ?
C10 C11 Fe 69.16(8) . . ?
C12 C11 H11 127.5(11) . . ?
C10 C11 H11 124.6(11) . . ?
Fe C11 H11 124.7(11) . . ?
C13 C12 C11 108.27(15) . . ?
C13 C12 Fe 69.40(9) . . ?
C11 C12 Fe 69.62(9) . . ?
C13 C12 H12 126.2(11) . . ?
C11 C12 H12 125.5(11) . . ?
Fe C12 H12 124.4(11) . . ?
C12 C13 C14 108.04(15) . . ?
C12 C13 Fe 70.30(9) . . ?
C14 C13 Fe 69.20(9) . . ?
C12 C13 H13 125.1(11) . . ?
C14 C13 H13 126.9(11) . . ?
Fe C13 H13 126.3(11) . . ?
C13 C14 C10 108.14(15) . . ?
C13 C14 Fe 70.05(9) . . ?
C10 C14 Fe 69.82(9) . . ?
C13 C14 H14 126.8(12) . . ?
C10 C14 H14 125.1(12) . . ?
Fe C14 H14 125.6(12) . . ?
O4 C15 O3 111.21(11) . . ?
O4 C15 C10 108.89(13) . . ?
O3 C15 C10 107.68(12) . . ?
O4 C15 H15 108.6(9) . . ?
O3 C15 H15 109.0(9) . . ?
C10 C15 H15 111.5(9) . . ?
O3 C16 C21 107.17(13) . . ?
O3 C16 C17 109.22(13) . . ?
C21 C16 C17 113.46(14) . . ?
O3 C16 H16 109.4(10) . . ?
C21 C16 H16 108.2(10) . . ?
C17 C16 H16 109.4(10) . . ?
C16 C17 C18 110.84(14) . . ?
C16 C17 H17A 110.1(10) . . ?
C18 C17 H17A 108.6(10) . . ?
C16 C17 H17B 109.2(11) . . ?
C18 C17 H17B 110.0(11) . . ?
H17A C17 H17B 108.1(15) . . ?
O4 C18 C22 106.54(14) . . ?
O4 C18 C17 109.54(12) . . ?
C22 C18 C17 112.76(14) . . ?
O4 C18 H18 109.0(10) . . ?
C22 C18 H18 110.2(10) . . ?
C17 C18 H18 108.8(9) . . ?
C7 C19 H19A 112.3(12) . . ?
C7 C19 H19B 109.3(12) . . ?
H19A C19 H19B 109.7(17) . . ?
C7 C19 H19C 112.3(12) . . ?
H19A C19 H19C 104.2(18) . . ?
H19B C19 H19C 108.9(16) . . ?
C9 C20 H20A 108.4(10) . . ?
C9 C20 H20B 111.3(11) . . ?
H20A C20 H20B 108.1(14) . . ?
C9 C20 H20C 113.3(11) . . ?
H20A C20 H20C 109.2(15) . . ?
H20B C20 H20C 106.5(16) . . ?
C16 C21 H21A 110.5(12) . . ?
C16 C21 H21B 108.8(12) . . ?
H21A C21 H21B 110.1(17) . . ?
C16 C21 H21C 112.1(12) . . ?
H21A C21 H21C 102.4(16) . . ?
H21B C21 H21C 112.7(17) . . ?
C18 C22 H22A 112.1(12) . . ?
C18 C22 H22B 111.2(12) . . ?
H22A C22 H22B 109.4(16) . . ?
C18 C22 H22C 111.8(13) . . ?
H22A C22 H22C 107.1(16) . . ?
H22B C22 H22C 105.0(17) . . ?

loop_
_geom_bond_atom_site_label_1
_geom_bond_atom_site_label_2
_geom_bond_distance
_geom_bond_site_symmetry_2
_geom_bond_publ_flag
Fe C14 2.0321(16) . ?
Fe C2 2.0372(16) . ?
Fe C10 2.0388(15) . ?
Fe C1 2.0400(15) . ?
Fe C3 2.0406(15) . ?
Fe C13 2.0434(15) . ?
Fe C4 2.0502(15) . ?
Fe C11 2.0516(15) . ?
Fe C12 2.0552(17) . ?
Fe C5 2.0556(16) . ?
O1 C6 1.4075(19) . ?
O1 C7 1.4429(18) . ?
O2 C6 1.4255(17) . ?
O2 C9 1.4436(17) . ?
O3 C15 1.4181(18) . ?
O3 C16 1.444(2) . ?
O4 C15 1.4105(18) . ?
O4 C18 1.4410(19) . ?
C1 C5 1.422(2) . ?
C1 C2 1.424(2) . ?
C1 C6 1.502(2) . ?
C2 C3 1.419(2) . ?
C2 H2 0.949(19) . ?
C3 C4 1.423(2) . ?
C3 H3 0.961(19) . ?
C4 C5 1.420(2) . ?
C4 H4 0.878(18) . ?
C5 H5 0.940(16) . ?
C6 H6 0.994(16) . ?
C7 C19 1.505(2) . ?
C7 C8 1.518(2) . ?
C7 H7 1.005(14) . ?
C8 C9 1.516(2) . ?
C8 H8A 0.959(16) . ?
C8 H8B 1.00(2) . ?
C9 C20 1.510(2) . ?
C9 H9 0.988(17) . ?
C10 C14 1.422(2) . ?
C10 C11 1.423(2) . ?
C10 C15 1.489(2) . ?
C11 C12 1.421(2) . ?
C11 H11 0.900(17) . ?
C12 C13 1.412(3) . ?
C12 H12 0.966(19) . ?
C13 C14 1.419(3) . ?
C13 H13 0.976(19) . ?
C14 H14 0.869(18) . ?
C15 H15 1.012(15) . ?
C16 C21 1.501(2) . ?
C16 C17 1.520(2) . ?
C16 H16 0.991(16) . ?
C17 C18 1.522(2) . ?
C17 H17A 0.932(16) . ?
C17 H17B 0.921(18) . ?
C18 C22 1.508(2) . ?
C18 H18 1.023(17) . ?
C19 H19A 0.97(2) . ?
C19 H19B 0.96(2) . ?
C19 H19C 0.97(2) . ?
C20 H20A 1.006(19) . ?
C20 H20B 0.98(2) . ?
C20 H20C 0.961(19) . ?
C21 H21A 1.01(2) . ?
C21 H21B 0.96(2) . ?
C21 H21C 1.00(2) . ?
C22 H22A 1.02(2) . ?
C22 H22B 0.937(19) . ?
C22 H22C 0.93(2) . ?

loop_
_geom_torsion_atom_site_label_1
_geom_torsion_atom_site_label_2
_geom_torsion_atom_site_label_3
_geom_torsion_atom_site_label_4
_geom_torsion
_geom_torsion_site_symmetry_1
_geom_torsion_site_symmetry_2
_geom_torsion_site_symmetry_3
_geom_torsion_site_symmetry_4
_geom_torsion_publ_flag
C14 Fe C1 C5 -168.45(12) . . . . ?
C2 Fe C1 C5 -119.33(13) . . . . ?
C10 Fe C1 C5 155.71(9) . . . . ?
C3 Fe C1 C5 -81.46(10) . . . . ?
C13 Fe C1 C5 39.3(4) . . . . ?
C4 Fe C1 C5 -37.53(9) . . . . ?
C11 Fe C1 C5 112.14(10) . . . . ?
C12 Fe C1 C5 72.15(12) . . . . ?
C14 Fe C1 C2 -49.12(16) . . . . ?
C10 Fe C1 C2 -84.96(10) . . . . ?
C3 Fe C1 C2 37.87(10) . . . . ?
C13 Fe C1 C2 158.6(3) . . . . ?
C4 Fe C1 C2 81.80(10) . . . . ?
C11 Fe C1 C2 -128.53(9) . . . . ?
C12 Fe C1 C2 -168.52(10) . . . . ?
C5 Fe C1 C2 119.33(13) . . . . ?
C14 Fe C1 C6 70.03(19) . . . . ?
C2 Fe C1 C6 119.15(17) . . . . ?
C10 Fe C1 C6 34.19(15) . . . . ?
C3 Fe C1 C6 157.02(15) . . . . ?
C13 Fe C1 C6 -82.2(4) . . . . ?
C4 Fe C1 C6 -159.05(15) . . . . ?
C11 Fe C1 C6 -9.38(15) . . . . ?
C12 Fe C1 C6 -49.37(17) . . . . ?
C5 Fe C1 C6 -121.52(17) . . . . ?
C5 C1 C2 C3 0.18(18) . . . . ?
C6 C1 C2 C3 179.02(14) . . . . ?
Fe C1 C2 C3 -59.60(11) . . . . ?
C5 C1 C2 Fe 59.78(11) . . . . ?
C6 C1 C2 Fe -121.38(14) . . . . ?
C14 Fe C2 C3 -86.41(11) . . . . ?
C10 Fe C2 C3 -129.42(10) . . . . ?
C1 Fe C2 C3 118.90(14) . . . . ?
C13 Fe C2 C3 -53.25(18) . . . . ?
C4 Fe C2 C3 37.71(10) . . . . ?
C11 Fe C2 C3 -168.61(10) . . . . ?
C12 Fe C2 C3 167.3(3) . . . . ?
C5 Fe C2 C3 81.33(11) . . . . ?
C14 Fe C2 C1 154.68(9) . . . . ?
C10 Fe C2 C1 111.68(10) . . . . ?
C3 Fe C2 C1 -118.90(14) . . . . ?
C13 Fe C2 C1 -172.16(13) . . . . ?
C4 Fe C2 C1 -81.19(10) . . . . ?
C11 Fe C2 C1 72.49(12) . . . . ?
C12 Fe C2 C1 48.4(4) . . . . ?
C5 Fe C2 C1 -37.58(9) . . . . ?
C1 C2 C3 C4 -0.09(18) . . . . ?
Fe C2 C3 C4 -59.62(11) . . . . ?
C1 C2 C3 Fe 59.53(11) . . . . ?
C14 Fe C3 C2 109.81(10) . . . . ?
C10 Fe C3 C2 69.78(12) . . . . ?
C1 Fe C3 C2 -38.02(10) . . . . ?
C13 Fe C3 C2 152.61(10) . . . . ?
C4 Fe C3 C2 -119.23(15) . . . . ?
C11 Fe C3 C2 42.9(4) . . . . ?
C12 Fe C3 C2 -174.84(14) . . . . ?
C5 Fe C3 C2 -81.87(10) . . . . ?
C14 Fe C3 C4 -130.96(10) . . . . ?
C2 Fe C3 C4 119.23(15) . . . . ?
C10 Fe C3 C4 -170.99(10) . . . . ?
C1 Fe C3 C4 81.21(11) . . . . ?
C13 Fe C3 C4 -88.16(12) . . . . ?
C11 Fe C3 C4 162.1(3) . . . . ?
C12 Fe C3 C4 -55.61(18) . . . . ?
C5 Fe C3 C4 37.36(10) . . . . ?
C2 C3 C4 C5 -0.04(18) . . . . ?
Fe C3 C4 C5 -59.34(11) . . . . ?
C2 C3 C4 Fe 59.30(11) . . . . ?
C14 Fe C4 C5 -172.03(10) . . . . ?
C2 Fe C4 C5 81.85(11) . . . . ?
C10 Fe C4 C5 152.7(3) . . . . ?
C1 Fe C4 C5 37.70(10) . . . . ?
C3 Fe C4 C5 119.58(15) . . . . ?
C13 Fe C4 C5 -130.93(11) . . . . ?
C11 Fe C4 C5 -52.08(19) . . . . ?
C12 Fe C4 C5 -87.97(12) . . . . ?
C14 Fe C4 C3 68.38(13) . . . . ?
C2 Fe C4 C3 -37.74(10) . . . . ?
C10 Fe C4 C3 33.1(4) . . . . ?
C1 Fe C4 C3 -81.88(11) . . . . ?
C13 Fe C4 C3 109.49(11) . . . . ?
C11 Fe C4 C3 -171.67(13) . . . . ?
C12 Fe C4 C3 152.45(10) . . . . ?
C5 Fe C4 C3 -119.58(15) . . . . ?
C3 C4 C5 C1 0.15(18) . . . . ?
Fe C4 C5 C1 -58.76(11) . . . . ?
C3 C4 C5 Fe 58.92(11) . . . . ?
C2 C1 C5 C4 -0.21(18) . . . . ?
C6 C1 C5 C4 -179.03(14) . . . . ?
Fe C1 C5 C4 59.06(11) . . . . ?
C2 C1 C5 Fe -59.27(11) . . . . ?
C6 C1 C5 Fe 121.91(15) . . . . ?
C14 Fe C5 C4 31.2(4) . . . . ?
C2 Fe C5 C4 -81.50(11) . . . . ?
C10 Fe C5 C4 -167.82(12) . . . . ?
C1 Fe C5 C4 -119.30(14) . . . . ?
C3 Fe C5 C4 -37.58(10) . . . . ?
C13 Fe C5 C4 69.86(13) . . . . ?
C11 Fe C5 C4 154.59(10) . . . . ?
C12 Fe C5 C4 110.86(11) . . . . ?
C14 Fe C5 C1 150.5(3) . . . . ?
C2 Fe C5 C1 37.80(9) . . . . ?
C10 Fe C5 C1 -48.52(17) . . . . ?
C3 Fe C5 C1 81.73(10) . . . . ?
C13 Fe C5 C1 -170.83(10) . . . . ?
C4 Fe C5 C1 119.30(14) . . . . ?
C11 Fe C5 C1 -86.10(11) . . . . ?
C12 Fe C5 C1 -129.83(10) . . . . ?
C7 O1 C6 O2 61.48(15) . . . . ?
C7 O1 C6 C1 179.98(12) . . . . ?
C9 O2 C6 O1 -62.14(15) . . . . ?
C9 O2 C6 C1 178.73(12) . . . . ?
C5 C1 C6 O1 -7.4(2) . . . . ?
C2 C1 C6 O1 173.96(14) . . . . ?
Fe C1 C6 O1 84.43(15) . . . . ?
C5 C1 C6 O2 113.63(16) . . . . ?
C2 C1 C6 O2 -65.00(18) . . . . ?
Fe C1 C6 O2 -154.54(11) . . . . ?
C6 O1 C7 C19 178.51(13) . . . . ?
C6 O1 C7 C8 -57.13(16) . . . . ?
O1 C7 C8 C9 54.39(17) . . . . ?
C19 C7 C8 C9 174.45(13) . . . . ?
C6 O2 C9 C20 -178.64(13) . . . . ?
C6 O2 C9 C8 58.06(15) . . . . ?
C7 C8 C9 O2 -54.94(16) . . . . ?
C7 C8 C9 C20 -175.13(13) . . . . ?
C2 Fe C10 C14 109.91(10) . . . . ?
C1 Fe C10 C14 152.84(10) . . . . ?
C3 Fe C10 C14 70.16(12) . . . . ?
C13 Fe C10 C14 -37.78(10) . . . . ?
C4 Fe C10 C14 43.3(3) . . . . ?
C11 Fe C10 C14 -118.83(14) . . . . ?
C12 Fe C10 C14 -81.26(11) . . . . ?
C5 Fe C10 C14 -174.05(13) . . . . ?
C14 Fe C10 C11 118.83(14) . . . . ?
C2 Fe C10 C11 -131.26(10) . . . . ?
C1 Fe C10 C11 -88.33(11) . . . . ?
C3 Fe C10 C11 -171.01(10) . . . . ?
C13 Fe C10 C11 81.05(11) . . . . ?
C4 Fe C10 C11 162.1(3) . . . . ?
C12 Fe C10 C11 37.57(10) . . . . ?
C5 Fe C10 C11 -55.22(17) . . . . ?
C14 Fe C10 C15 -119.49(17) . . . . ?
C2 Fe C10 C15 -9.59(15) . . . . ?
C1 Fe C10 C15 33.34(15) . . . . ?
C3 Fe C10 C15 -49.33(16) . . . . ?
C13 Fe C10 C15 -157.28(15) . . . . ?
C4 Fe C10 C15 -76.2(4) . . . . ?
C11 Fe C10 C15 121.67(18) . . . . ?
C12 Fe C10 C15 159.25(15) . . . . ?
C5 Fe C10 C15 66.46(19) . . . . ?
C14 C10 C11 C12 -0.05(18) . . . . ?
C15 C10 C11 C12 179.41(15) . . . . ?
Fe C10 C11 C12 -59.40(11) . . . . ?
C14 C10 C11 Fe 59.35(11) . . . . ?
C15 C10 C11 Fe -121.19(15) . . . . ?
C14 Fe C11 C12 81.19(11) . . . . ?
C2 Fe C11 C12 -172.73(11) . . . . ?
C10 Fe C11 C12 119.24(15) . . . . ?
C1 Fe C11 C12 -131.44(11) . . . . ?
C3 Fe C11 C12 152.4(3) . . . . ?
C13 Fe C11 C12 37.19(11) . . . . ?
C4 Fe C11 C12 -52.4(2) . . . . ?
C5 Fe C11 C12 -88.06(12) . . . . ?
C14 Fe C11 C10 -38.05(10) . . . . ?
C2 Fe C11 C10 68.03(13) . . . . ?
C1 Fe C11 C10 109.32(10) . . . . ?
C3 Fe C11 C10 33.1(4) . . . . ?
C13 Fe C11 C10 -82.05(11) . . . . ?
C4 Fe C11 C10 -171.65(14) . . . . ?
C12 Fe C11 C10 -119.24(15) . . . . ?
C5 Fe C11 C10 152.70(9) . . . . ?
C10 C11 C12 C13 0.14(19) . . . . ?
Fe C11 C12 C13 -58.80(12) . . . . ?
C10 C11 C12 Fe 58.94(11) . . . . ?
C14 Fe C12 C13 37.86(11) . . . . ?
C2 Fe C12 C13 149.0(3) . . . . ?
C10 Fe C12 C13 82.03(11) . . . . ?
C1 Fe C12 C13 -170.75(10) . . . . ?
C3 Fe C12 C13 -47.94(19) . . . . ?
C4 Fe C12 C13 -85.74(12) . . . . ?
C11 Fe C12 C13 119.80(15) . . . . ?
C5 Fe C12 C13 -129.42(11) . . . . ?
C14 Fe C12 C11 -81.94(11) . . . . ?
C2 Fe C12 C11 29.2(4) . . . . ?
C10 Fe C12 C11 -37.78(10) . . . . ?
C1 Fe C12 C11 69.45(13) . . . . ?
C3 Fe C12 C11 -167.75(13) . . . . ?
C13 Fe C12 C11 -119.80(15) . . . . ?
C4 Fe C12 C11 154.45(10) . . . . ?
C5 Fe C12 C11 110.77(11) . . . . ?
C11 C12 C13 C14 -0.17(19) . . . . ?
Fe C12 C13 C14 -59.11(11) . . . . ?
C11 C12 C13 Fe 58.94(12) . . . . ?
C14 Fe C13 C12 -119.21(15) . . . . ?
C2 Fe C13 C12 -168.31(13) . . . . ?
C10 Fe C13 C12 -81.31(11) . . . . ?
C1 Fe C13 C12 39.5(4) . . . . ?
C3 Fe C13 C12 155.84(10) . . . . ?
C4 Fe C13 C12 112.32(11) . . . . ?
C11 Fe C13 C12 -37.36(10) . . . . ?
C5 Fe C13 C12 72.25(13) . . . . ?
C2 Fe C13 C14 -49.10(18) . . . . ?
C10 Fe C13 C14 37.90(10) . . . . ?
C1 Fe C13 C14 158.7(3) . . . . ?
C3 Fe C13 C14 -84.95(12) . . . . ?
C4 Fe C13 C14 -128.47(10) . . . . ?
C11 Fe C13 C14 81.84(11) . . . . ?
C12 Fe C13 C14 119.21(15) . . . . ?
C5 Fe C13 C14 -168.54(10) . . . . ?
C12 C13 C14 C10 0.14(18) . . . . ?
Fe C13 C14 C10 -59.66(11) . . . . ?
C12 C13 C14 Fe 59.80(11) . . . . ?
C11 C10 C14 C13 -0.05(18) . . . . ?
C15 C10 C14 C13 -179.53(14) . . . . ?
Fe C10 C14 C13 59.81(11) . . . . ?
C11 C10 C14 Fe -59.86(11) . . . . ?
C15 C10 C14 Fe 120.67(15) . . . . ?
C2 Fe C14 C13 154.57(10) . . . . ?
C10 Fe C14 C13 -119.10(14) . . . . ?
C1 Fe C14 C13 -172.15(12) . . . . ?
C3 Fe C14 C13 111.69(11) . . . . ?
C4 Fe C14 C13 72.39(13) . . . . ?
C11 Fe C14 C13 -81.19(11) . . . . ?
C12 Fe C14 C13 -37.46(10) . . . . ?
C5 Fe C14 C13 46.7(4) . . . . ?
C2 Fe C14 C10 -86.33(10) . . . . ?
C1 Fe C14 C10 -53.05(17) . . . . ?
C3 Fe C14 C10 -129.21(10) . . . . ?
C13 Fe C14 C10 119.10(14) . . . . ?
C4 Fe C14 C10 -168.52(9) . . . . ?
C11 Fe C14 C10 37.91(9) . . . . ?
C12 Fe C14 C10 81.64(10) . . . . ?
C5 Fe C14 C10 165.8(3) . . . . ?
C18 O4 C15 O3 -63.38(14) . . . . ?
C18 O4 C15 C10 178.12(12) . . . . ?
C16 O3 C15 O4 63.77(15) . . . . ?
C16 O3 C15 C10 -177.01(11) . . . . ?
C14 C10 C15 O4 -170.17(14) . . . . ?
C11 C10 C15 O4 10.5(2) . . . . ?
Fe C10 C15 O4 -80.94(14) . . . . ?
C14 C10 C15 O3 69.14(18) . . . . ?
C11 C10 C15 O3 -110.24(16) . . . . ?
Fe C10 C15 O3 158.37(10) . . . . ?
C15 O3 C16 C21 179.44(13) . . . . ?
C15 O3 C16 C17 -57.25(15) . . . . ?
O3 C16 C17 C18 51.81(16) . . . . ?
C21 C16 C17 C18 171.29(14) . . . . ?
C15 O4 C18 C22 178.83(13) . . . . ?
C15 O4 C18 C17 56.59(15) . . . . ?
C16 C17 C18 O4 -51.46(17) . . . . ?
C16 C17 C18 C22 -169.91(15) . . . . ?
